data_4003136
loop_
_publ_author_name
'Ichihashi, Katsuya'
'Konno, Daisuke'
'Date, Takuya'
'Nishimura, Takumi'
'Maryunina, Kseniya Yu.'
'Inoue, Katsuya'
'Nakaya, Toshimi'
'Toyoda, Kazuhiro'
'Tatewaki, Yoko'
'Akutagawa, Tomoyuki'
'Nakamura, Takayoshi'
'Nishihara, Sadafumi'

_publ_section_title
;
 Optimizing Lithium Ion Conduction through Crown Ether-Based Cylindrical
 Channels in [Ni(dmit)2]&#x2212; Salts
;
_journal_issue 20
_journal_name_full 'Chemistry of Materials'
_journal_page_first 7130
_journal_paper_doi 10.1021/acs.chemmater.8b03027
_journal_volume 30
_journal_year 2018
_chemical_formula_moiety Li(C12H24O6)1.5(NiC6S10)(H2O)2
_chemical_formula_sum 'C24 H40 Li Ni O11 S10'
_chemical_formula_weight 890.81
_space_group_IT_number 2
_space_group_name_Hall '-P 1'
_space_group_name_H-M_alt 'P -1'
_symmetry_cell_setting triclinic
_symmetry_space_group_name_Hall '-P 1'
_symmetry_space_group_name_H-M 'P -1'
_atom_sites_solution_hydrogens geom
_atom_sites_solution_primary direct
_atom_sites_solution_secondary difmap
_audit_creation_method SHELXL-97
_cell_angle_alpha 82.6384(7)
_cell_angle_beta 88.3814(8)
_cell_angle_gamma 69.7873(7)
_cell_formula_units_Z 2
_cell_length_a 11.5264(8)
_cell_length_b 12.7009(9)
_cell_length_c 13.7691(9)
_cell_measurement_reflns_used 9978
_cell_measurement_temperature 173(2)
_cell_measurement_theta_max 25.08
_cell_measurement_theta_min 2.38
_cell_volume 1875.7(2)
_computing_cell_refinement 'Bruker SAINT'
_computing_data_collection 'APEX2 (Bruker AXS, 2006)'
_computing_data_reduction 'Bruker SAINT'
_computing_molecular_graphics 'Yadokari-XG 2009 (Wakita Nemoto et al., 2009)'
_computing_publication_material 'Yadokari-XG 2009 (Wakita Nemoto et al., 2009)'
_computing_structure_refinement 'SHELXL-97 (Sheldrick, 1997)'
_computing_structure_solution 'SIR97 (Altomare, A., et al., 1999)'
_diffrn_ambient_temperature 173(2)
_diffrn_measured_fraction_theta_full 0.997
_diffrn_measured_fraction_theta_max 0.997
_diffrn_measurement_device_type 'Bruker APEX-II CCD'
_diffrn_measurement_method 'phi and omega scans'
_diffrn_radiation_monochromator 'Bruker Helios multilayer confocal mirror'
_diffrn_radiation_source 'Bruker TXS fine-focus rotating anode'
_diffrn_radiation_type MoK\a
_diffrn_radiation_wavelength 0.71073
_diffrn_reflns_av_R_equivalents 0.0131
_diffrn_reflns_av_sigmaI/netI 0.0148
_diffrn_reflns_limit_h_max 13
_diffrn_reflns_limit_h_min -13
_diffrn_reflns_limit_k_max 15
_diffrn_reflns_limit_k_min -15
_diffrn_reflns_limit_l_max 16
_diffrn_reflns_limit_l_min -16
_diffrn_reflns_number 18167
_diffrn_reflns_theta_full 25.08
_diffrn_reflns_theta_max 25.08
_diffrn_reflns_theta_min 1.88
_diffrn_standards_number 0
_exptl_absorpt_coefficient_mu 1.125
_exptl_absorpt_correction_T_max 0.8958
_exptl_absorpt_correction_T_min 0.8063
_exptl_absorpt_correction_type numerical
_exptl_absorpt_process_details 'SADABS Sheldrick 1996'
_exptl_crystal_colour black
_exptl_crystal_density_diffrn 1.577
_exptl_crystal_density_method 'not measured'
_exptl_crystal_description plate
_exptl_crystal_F_000 926
_exptl_crystal_size_max 0.20
_exptl_crystal_size_mid 0.20
_exptl_crystal_size_min 0.10
_refine_diff_density_max 0.683
_refine_diff_density_min -0.163
_refine_diff_density_rms 0.049
_refine_ls_extinction_method none
_refine_ls_goodness_of_fit_ref 1.030
_refine_ls_hydrogen_treatment mixed
_refine_ls_matrix_type full
_refine_ls_number_parameters 424
_refine_ls_number_reflns 6659
_refine_ls_number_restraints 0
_refine_ls_restrained_S_all 1.030
_refine_ls_R_factor_all 0.0259
_refine_ls_R_factor_gt 0.0223
_refine_ls_shift/su_max 0.001
_refine_ls_shift/su_mean 0.000
_refine_ls_structure_factor_coef Fsqd
_refine_ls_weighting_details 'calc w=1/[\s^2^(Fo^2^)+(0.0325P)^2^+1.0471P] where P=(Fo^2^+2Fc^2^)/3'
_refine_ls_weighting_scheme calc
_refine_ls_wR_factor_gt 0.0613
_refine_ls_wR_factor_ref 0.0642
_reflns_number_gt 6015
_reflns_number_total 6659
_reflns_threshold_expression >2sigma(I)
_cod_data_source_file cm8b03027_si_002.cif
_cod_data_source_block Li18c6_salt1
_cod_depositor_comments
;
The following automatic conversions were performed:

data item '_symmetry_cell_setting' value 'Triclinic' was changed to
'triclinic' in accordance with the
/home/data/users/saulius/crontab/automatic-downloads/current/ACS/lib/dictionaries/cif_core.dic
dictionary named 'cif_core.dic' version 2.4.2 last updated on
2011-04-26.

Automatic conversion script
Id: cif_fix_values 6909 2019-04-08 15:41:33Z antanas 
;
_cod_database_code 4003136

loop_
_symmetry_equiv_pos_as_xyz
'x, y, z'
'-x, -y, -z'

loop_
_atom_site_label
_atom_site_type_symbol
_atom_site_fract_x
_atom_site_fract_y
_atom_site_fract_z
_atom_site_U_iso_or_equiv
_atom_site_adp_type
_atom_site_occupancy
_atom_site_symmetry_multiplicity
_atom_site_calc_flag
_atom_site_refinement_flags
Ni1 Ni 0.834058(18) 0.002236(17) 0.432417(15) 0.01752(7) Uani 1 1 d .
S1 S 0.91504(4) -0.17641(4) 0.41702(3) 0.02115(10) Uani 1 1 d .
S2 S 0.66957(4) -0.01603(4) 0.50082(3) 0.02175(10) Uani 1 1 d .
S3 S 0.82065(4) -0.37117(4) 0.47722(3) 0.02459(10) Uani 1 1 d .
S4 S 0.59310(4) -0.22256(4) 0.55146(3) 0.02629(11) Uani 1 1 d .
S5 S 0.63723(6) -0.46833(4) 0.57243(4) 0.04214(14) Uani 1 1 d .
S6 S 0.75786(4) 0.17885(4) 0.45545(3) 0.02228(10) Uani 1 1 d .
S7 S 0.99253(4) 0.02247(4) 0.35541(3) 0.02231(10) Uani 1 1 d .
S8 S 0.84998(4) 0.37409(4) 0.39222(3) 0.02342(10) Uani 1 1 d .
S9 S 1.06808(4) 0.22879(4) 0.30565(3) 0.02293(10) Uani 1 1 d .
S10 S 1.02486(4) 0.47410(4) 0.28425(4) 0.03176(12) Uani 1 1 d .
C1 C 0.80260(15) -0.22735(14) 0.46548(12) 0.0193(3) Uani 1 1 d .
C2 C 0.69664(15) -0.15807(14) 0.50140(12) 0.0198(3) Uani 1 1 d .
C3 C 0.68277(17) -0.36065(15) 0.53599(13) 0.0251(4) Uani 1 1 d .
C4 C 0.86626(15) 0.23101(14) 0.40203(12) 0.0182(3) Uani 1 1 d .
C5 C 0.96814(15) 0.16296(14) 0.35924(12) 0.0192(3) Uani 1 1 d .
C6 C 0.98160(16) 0.36571(15) 0.32474(13) 0.0220(4) Uani 1 1 d .
O1 O 0.30813(11) 0.37670(10) -0.00935(9) 0.0269(3) Uani 1 1 d .
O2 O 0.41221(11) 0.32928(11) -0.19302(9) 0.0273(3) Uani 1 1 d .
O3 O 0.66568(12) 0.31477(12) -0.24127(9) 0.0319(3) Uani 1 1 d .
O4 O 0.85444(12) 0.25733(11) -0.09811(10) 0.0340(3) Uani 1 1 d .
O5 O 0.74114(13) 0.30558(12) 0.08654(10) 0.0381(3) Uani 1 1 d .
O6 O 0.48978(12) 0.29862(11) 0.13295(9) 0.0296(3) Uani 1 1 d .
O7 O 0.57542(11) 0.02206(11) -0.18548(9) 0.0260(3) Uani 1 1 d .
O8 O 0.77758(11) -0.06215(11) -0.04153(9) 0.0270(3) Uani 1 1 d .
O9 O 0.67136(11) -0.01927(11) 0.14326(9) 0.0269(3) Uani 1 1 d .
C7 C 0.24258(18) 0.3538(2) -0.08561(15) 0.0373(5) Uani 1 1 d .
H1 H 0.1544 0.3921 -0.0795 0.045 Uiso 1 1 calc R
H2 H 0.2584 0.2732 -0.0812 0.045 Uiso 1 1 calc R
C8 C 0.28551(18) 0.39513(19) -0.18199(15) 0.0360(5) Uani 1 1 d .
H3 H 0.2362 0.3878 -0.2349 0.043 Uiso 1 1 calc R
H4 H 0.2762 0.4743 -0.1841 0.043 Uiso 1 1 calc R
C9 C 0.45440(18) 0.36091(17) -0.28727(13) 0.0303(4) Uani 1 1 d .
H5 H 0.4490 0.4394 -0.2929 0.036 Uiso 1 1 calc R
H6 H 0.4015 0.3538 -0.3378 0.036 Uiso 1 1 calc R
C10 C 0.58518(18) 0.28792(17) -0.30243(14) 0.0306(4) Uani 1 1 d .
H7 H 0.5939 0.2089 -0.2867 0.037 Uiso 1 1 calc R
H8 H 0.6067 0.3004 -0.3705 0.037 Uiso 1 1 calc R
C11 C 0.79295(17) 0.26813(17) -0.26455(14) 0.0327(4) Uani 1 1 d .
H9 H 0.8060 0.2945 -0.3318 0.039 Uiso 1 1 calc R
H10 H 0.8193 0.1862 -0.2570 0.039 Uiso 1 1 calc R
C12 C 0.86549(18) 0.30521(17) -0.19636(16) 0.0358(5) Uani 1 1 d .
H11 H 0.9518 0.2808 -0.2146 0.043 Uiso 1 1 calc R
H12 H 0.8348 0.3871 -0.2008 0.043 Uiso 1 1 calc R
C13 C 0.9001(2) 0.3060(2) -0.02756(17) 0.0428(5) Uani 1 1 d .
H13 H 0.8621 0.3878 -0.0383 0.051 Uiso 1 1 calc R
H14 H 0.9888 0.2868 -0.0339 0.051 Uiso 1 1 calc R
C14 C 0.87104(19) 0.2622(2) 0.07326(16) 0.0423(5) Uani 1 1 d .
H15 H 0.8998 0.1802 0.0812 0.051 Uiso 1 1 calc R
H16 H 0.9128 0.2858 0.1220 0.051 Uiso 1 1 calc R
C15 C 0.7032(2) 0.25926(19) 0.17628(15) 0.0393(5) Uani 1 1 d .
H17 H 0.7549 0.2618 0.2296 0.047 Uiso 1 1 calc R
H18 H 0.7130 0.1808 0.1732 0.047 Uiso 1 1 calc R
C16 C 0.5709(2) 0.32465(19) 0.19500(14) 0.0384(5) Uani 1 1 d .
H19 H 0.5525 0.3065 0.2630 0.046 Uiso 1 1 calc R
H20 H 0.5573 0.4050 0.1832 0.046 Uiso 1 1 calc R
C17 C 0.36353(19) 0.35204(17) 0.15788(14) 0.0345(5) Uani 1 1 d .
H21 H 0.3449 0.4329 0.1559 0.041 Uiso 1 1 calc R
H22 H 0.3487 0.3220 0.2236 0.041 Uiso 1 1 calc R
C18 C 0.28315(19) 0.32952(18) 0.08562(14) 0.0341(5) Uani 1 1 d .
H23 H 0.3015 0.2488 0.0875 0.041 Uiso 1 1 calc R
H24 H 0.1967 0.3643 0.1010 0.041 Uiso 1 1 calc R
C19 C 0.70256(17) -0.03138(16) -0.20612(13) 0.0276(4) Uani 1 1 d .
H25 H 0.7190 -0.0056 -0.2728 0.033 Uiso 1 1 calc R
H26 H 0.7223 -0.1126 -0.2001 0.033 Uiso 1 1 calc R
C20 C 0.78134(17) -0.00366(17) -0.13632(13) 0.0299(4) Uani 1 1 d .
H27 H 0.8659 -0.0257 -0.1589 0.036 Uiso 1 1 calc R
H28 H 0.7515 0.0772 -0.1333 0.036 Uiso 1 1 calc R
C21 C 0.83116(17) -0.02205(17) 0.03065(14) 0.0307(4) Uani 1 1 d .
H29 H 0.7991 0.0600 0.0228 0.037 Uiso 1 1 calc R
H30 H 0.9201 -0.0466 0.0231 0.037 Uiso 1 1 calc R
C22 C 0.80124(16) -0.06707(16) 0.13010(14) 0.0285(4) Uani 1 1 d .
H31 H 0.8265 -0.1489 0.1361 0.034 Uiso 1 1 calc R
H32 H 0.8452 -0.0472 0.1798 0.034 Uiso 1 1 calc R
C23 C 0.63464(18) -0.06395(18) 0.23449(13) 0.0313(4) Uani 1 1 d .
H33 H 0.6860 -0.0590 0.2871 0.038 Uiso 1 1 calc R
H34 H 0.6451 -0.1429 0.2335 0.038 Uiso 1 1 calc R
C24 C 0.50248(18) 0.00152(18) 0.25174(14) 0.0318(4) Uani 1 1 d .
H35 H 0.4816 -0.0187 0.3186 0.038 Uiso 1 1 calc R
H36 H 0.4896 0.0818 0.2425 0.038 Uiso 1 1 calc R
Li1 Li 0.4886(3) 0.3010(3) -0.0272(3) 0.0375(8) Uani 1 1 d .
O10 O 0.52550(12) 0.14140(11) -0.01883(9) 0.0308(3) Uani 1 1 d .
O11 O 0.57587(12) 0.40042(12) -0.06917(10) 0.0331(3) Uani 1 1 d .

loop_
_atom_site_aniso_label
_atom_site_aniso_U_11
_atom_site_aniso_U_22
_atom_site_aniso_U_33
_atom_site_aniso_U_23
_atom_site_aniso_U_13
_atom_site_aniso_U_12
Ni1 0.01772(12) 0.01818(12) 0.01697(12) -0.00232(8) 0.00183(8) -0.00666(9)
S1 0.0188(2) 0.0205(2) 0.0242(2) -0.00428(17) 0.00338(17) -0.00646(17)
S2 0.0217(2) 0.0188(2) 0.0245(2) -0.00320(17) 0.00634(17) -0.00696(17)
S3 0.0277(2) 0.0192(2) 0.0275(2) -0.00446(17) 0.00337(18) -0.00848(18)
S4 0.0266(2) 0.0222(2) 0.0303(2) -0.00067(18) 0.00827(19) -0.01019(18)
S5 0.0537(3) 0.0270(3) 0.0507(3) -0.0036(2) 0.0201(3) -0.0221(2)
S6 0.0210(2) 0.0214(2) 0.0259(2) -0.00585(17) 0.00838(17) -0.00872(17)
S7 0.0207(2) 0.0200(2) 0.0262(2) -0.00535(17) 0.00677(17) -0.00666(17)
S8 0.0227(2) 0.0191(2) 0.0291(2) -0.00469(17) 0.00697(18) -0.00793(17)
S9 0.0184(2) 0.0240(2) 0.0263(2) -0.00280(18) 0.00551(17) -0.00771(17)
S10 0.0289(2) 0.0269(2) 0.0412(3) 0.0016(2) 0.0061(2) -0.0144(2)
C1 0.0232(9) 0.0190(8) 0.0170(8) -0.0014(6) -0.0025(7) -0.0089(7)
C2 0.0223(9) 0.0215(9) 0.0165(8) 0.0007(7) -0.0004(7) -0.0098(7)
C3 0.0295(10) 0.0243(9) 0.0217(9) -0.0016(7) 0.0013(7) -0.0100(8)
C4 0.0201(8) 0.0182(8) 0.0175(8) -0.0022(6) -0.0009(6) -0.0079(7)
C5 0.0185(8) 0.0233(9) 0.0171(8) -0.0006(7) -0.0003(6) -0.0094(7)
C6 0.0196(9) 0.0250(9) 0.0218(9) -0.0012(7) -0.0003(7) -0.0085(7)
O1 0.0260(7) 0.0284(7) 0.0262(7) 0.0002(5) 0.0041(5) -0.0108(5)
O2 0.0238(6) 0.0344(7) 0.0221(6) 0.0022(5) -0.0021(5) -0.0100(6)
O3 0.0262(7) 0.0406(8) 0.0281(7) -0.0090(6) 0.0077(5) -0.0094(6)
O4 0.0334(7) 0.0346(8) 0.0377(8) -0.0012(6) 0.0016(6) -0.0174(6)
O5 0.0312(7) 0.0467(9) 0.0321(8) -0.0012(6) -0.0070(6) -0.0088(6)
O6 0.0350(7) 0.0290(7) 0.0236(7) -0.0077(5) 0.0031(5) -0.0081(6)
O7 0.0241(6) 0.0314(7) 0.0216(6) -0.0096(5) 0.0052(5) -0.0069(5)
O8 0.0295(7) 0.0303(7) 0.0235(7) -0.0008(5) 0.0041(5) -0.0143(6)
O9 0.0219(6) 0.0338(7) 0.0208(6) 0.0011(5) 0.0005(5) -0.0060(5)
C7 0.0231(10) 0.0527(13) 0.0379(12) -0.0035(10) 0.0002(8) -0.0163(9)
C8 0.0234(10) 0.0489(13) 0.0308(11) 0.0010(9) -0.0057(8) -0.0078(9)
C9 0.0353(11) 0.0354(11) 0.0196(9) 0.0019(8) -0.0025(8) -0.0130(9)
C10 0.0391(11) 0.0314(10) 0.0235(9) -0.0044(8) 0.0055(8) -0.0147(9)
C11 0.0289(10) 0.0301(10) 0.0318(10) 0.0022(8) 0.0122(8) -0.0039(8)
C12 0.0260(10) 0.0300(10) 0.0480(12) 0.0045(9) 0.0111(9) -0.0092(8)
C13 0.0287(11) 0.0460(13) 0.0599(15) -0.0109(11) -0.0024(10) -0.0190(10)
C14 0.0307(11) 0.0492(13) 0.0479(13) -0.0100(11) -0.0136(10) -0.0124(10)
C15 0.0453(13) 0.0435(12) 0.0258(10) -0.0016(9) -0.0109(9) -0.0112(10)
C16 0.0472(13) 0.0441(12) 0.0234(10) -0.0116(9) -0.0020(9) -0.0122(10)
C17 0.0411(12) 0.0338(11) 0.0262(10) -0.0055(8) 0.0129(9) -0.0100(9)
C18 0.0341(11) 0.0359(11) 0.0316(11) -0.0013(9) 0.0136(9) -0.0133(9)
C19 0.0276(10) 0.0279(10) 0.0222(9) -0.0019(7) 0.0108(7) -0.0043(8)
C20 0.0252(10) 0.0332(10) 0.0287(10) 0.0015(8) 0.0098(8) -0.0095(8)
C21 0.0221(9) 0.0374(11) 0.0363(11) -0.0051(9) 0.0026(8) -0.0147(8)
C22 0.0225(9) 0.0334(10) 0.0297(10) -0.0045(8) -0.0054(8) -0.0090(8)
C23 0.0334(11) 0.0418(11) 0.0183(9) -0.0001(8) -0.0024(8) -0.0136(9)
C24 0.0353(11) 0.0440(12) 0.0207(9) -0.0115(8) 0.0055(8) -0.0171(9)
Li1 0.0290(17) 0.0304(18) 0.054(2) -0.0074(15) 0.0059(15) -0.0105(14)
O10 0.0356(8) 0.0249(7) 0.0269(7) -0.0047(5) -0.0003(6) -0.0036(6)
O11 0.0317(7) 0.0362(8) 0.0335(7) 0.0001(6) -0.0003(6) -0.0156(6)

loop_
_atom_type_symbol
_atom_type_description
_atom_type_scat_dispersion_real
_atom_type_scat_dispersion_imag
_atom_type_scat_source
C C 0.0033 0.0016 'International Tables Vol C Tables 4.2.6.8 and 6.1.1.4'
H H 0.0000 0.0000 'International Tables Vol C Tables 4.2.6.8 and 6.1.1.4'
Li Li -0.0003 0.0001 'International Tables Vol C Tables 4.2.6.8 and 6.1.1.4'
O O 0.0106 0.0060 'International Tables Vol C Tables 4.2.6.8 and 6.1.1.4'
S S 0.1246 0.1234 'International Tables Vol C Tables 4.2.6.8 and 6.1.1.4'
Ni Ni 0.3393 1.1124 'International Tables Vol C Tables 4.2.6.8 and 6.1.1.4'

loop_
_geom_angle_atom_site_label_1
_geom_angle_atom_site_label_2
_geom_angle_atom_site_label_3
_geom_angle
_geom_angle_site_symmetry_1
_geom_angle_site_symmetry_3
S7 Ni1 S2 176.450(19) . .
S7 Ni1 S6 93.398(17) . .
S2 Ni1 S6 86.758(17) . .
S7 Ni1 S1 86.824(17) . .
S2 Ni1 S1 93.208(17) . .
S6 Ni1 S1 176.944(19) . .
C1 S1 Ni1 101.94(6) . .
C2 S2 Ni1 102.11(6) . .
C3 S3 C1 97.18(8) . .
C3 S4 C2 97.22(8) . .
C4 S6 Ni1 101.91(6) . .
C5 S7 Ni1 101.84(6) . .
C6 S8 C4 97.42(8) . .
C6 S9 C5 97.81(8) . .
C2 C1 S1 121.33(13) . .
C2 C1 S3 116.11(13) . .
S1 C1 S3 122.49(10) . .
C1 C2 S2 121.40(13) . .
C1 C2 S4 116.14(13) . .
S2 C2 S4 122.42(10) . .
S5 C3 S3 124.55(11) . .
S5 C3 S4 122.17(11) . .
S3 C3 S4 113.27(10) . .
C5 C4 S6 121.16(13) . .
C5 C4 S8 115.87(13) . .
S6 C4 S8 122.88(10) . .
C4 C5 S7 121.68(13) . .
C4 C5 S9 115.83(13) . .
S7 C5 S9 122.46(10) . .
S10 C6 S9 122.16(10) . .
S10 C6 S8 124.95(11) . .
S9 C6 S8 112.87(10) . .
C7 O1 C18 112.57(14) . .
C7 O1 Li1 108.72(15) . .
C18 O1 Li1 105.11(15) . .
C8 O2 C9 110.35(14) . .
C8 O2 Li1 101.03(13) . .
C9 O2 Li1 135.08(13) . .
C10 O3 C11 113.91(14) . .
C13 O4 C12 112.62(15) . .
C14 O5 C15 113.20(16) . .
C16 O6 C17 110.82(14) . .
C16 O6 Li1 130.08(15) . .
C17 O6 Li1 105.38(14) . .
C19 O7 C24 111.23(13) . 2_655
C21 O8 C20 111.44(14) . .
C22 O9 C23 111.71(13) . .
O1 C7 C8 108.36(16) . .
O1 C7 H1 110.0 . .
C8 C7 H1 110.0 . .
O1 C7 H2 110.0 . .
C8 C7 H2 110.0 . .
H1 C7 H2 108.4 . .
O2 C8 C7 108.63(16) . .
O2 C8 H3 110.0 . .
C7 C8 H3 110.0 . .
O2 C8 H4 110.0 . .
C7 C8 H4 110.0 . .
H3 C8 H4 108.3 . .
O2 C9 C10 111.07(15) . .
O2 C9 H5 109.4 . .
C10 C9 H5 109.4 . .
O2 C9 H6 109.4 . .
C10 C9 H6 109.4 . .
H5 C9 H6 108.0 . .
O3 C10 C9 109.44(15) . .
O3 C10 H7 109.8 . .
C9 C10 H7 109.8 . .
O3 C10 H8 109.8 . .
C9 C10 H8 109.8 . .
H7 C10 H8 108.2 . .
O3 C11 C12 107.93(16) . .
O3 C11 H9 110.1 . .
C12 C11 H9 110.1 . .
O3 C11 H10 110.1 . .
C12 C11 H10 110.1 . .
H9 C11 H10 108.4 . .
O4 C12 C11 109.61(15) . .
O4 C12 H11 109.7 . .
C11 C12 H11 109.7 . .
O4 C12 H12 109.7 . .
C11 C12 H12 109.7 . .
H11 C12 H12 108.2 . .
O4 C13 C14 109.40(17) . .
O4 C13 H13 109.8 . .
C14 C13 H13 109.8 . .
O4 C13 H14 109.8 . .
C14 C13 H14 109.8 . .
H13 C13 H14 108.2 . .
O5 C14 C13 109.09(17) . .
O5 C14 H15 109.9 . .
C13 C14 H15 109.9 . .
O5 C14 H16 109.9 . .
C13 C14 H16 109.9 . .
H15 C14 H16 108.3 . .
O5 C15 C16 110.25(17) . .
O5 C15 H17 109.6 . .
C16 C15 H17 109.6 . .
O5 C15 H18 109.6 . .
C16 C15 H18 109.6 . .
H17 C15 H18 108.1 . .
O6 C16 C15 110.95(16) . .
O6 C16 H19 109.4 . .
C15 C16 H19 109.4 . .
O6 C16 H20 109.4 . .
C15 C16 H20 109.4 . .
H19 C16 H20 108.0 . .
O6 C17 C18 108.31(15) . .
O6 C17 H21 110.0 . .
C18 C17 H21 110.0 . .
O6 C17 H22 110.0 . .
C18 C17 H22 110.0 . .
H21 C17 H22 108.4 . .
O1 C18 C17 107.39(15) . .
O1 C18 Li1 44.58(11) . .
C17 C18 Li1 81.77(13) . .
O1 C18 H23 110.2 . .
C17 C18 H23 110.2 . .
Li1 C18 H23 86.5 . .
O1 C18 H24 110.2 . .
C17 C18 H24 110.2 . .
Li1 C18 H24 154.8 . .
H23 C18 H24 108.5 . .
O7 C19 C20 109.79(14) . .
O7 C19 H25 109.7 . .
C20 C19 H25 109.7 . .
O7 C19 H26 109.7 . .
C20 C19 H26 109.7 . .
H25 C19 H26 108.2 . .
O8 C20 C19 109.65(15) . .
O8 C20 H27 109.7 . .
C19 C20 H27 109.7 . .
O8 C20 H28 109.7 . .
C19 C20 H28 109.7 . .
H27 C20 H28 108.2 . .
O8 C21 C22 109.44(15) . .
O8 C21 H29 109.8 . .
C22 C21 H29 109.8 . .
O8 C21 H30 109.8 . .
C22 C21 H30 109.8 . .
H29 C21 H30 108.2 . .
O9 C22 C21 108.49(15) . .
O9 C22 H31 110.0 . .
C21 C22 H31 110.0 . .
O9 C22 H32 110.0 . .
C21 C22 H32 110.0 . .
H31 C22 H32 108.4 . .
O9 C23 C24 109.46(15) . .
O9 C23 H33 109.8 . .
C24 C23 H33 109.8 . .
O9 C23 H34 109.8 . .
C24 C23 H34 109.8 . .
H33 C23 H34 108.2 . .
O7 C24 C23 110.06(15) 2_655 .
O7 C24 H35 109.6 2_655 .
C23 C24 H35 109.6 . .
O7 C24 H36 109.6 2_655 .
C23 C24 H36 109.6 . .
H35 C24 H36 108.2 . .
O11 Li1 O10 134.8(2) . .
O11 Li1 O1 114.82(18) . .
O10 Li1 O1 109.34(17) . .
O11 Li1 O6 102.22(17) . .
O10 Li1 O6 93.26(16) . .
O1 Li1 O6 81.45(14) . .
O11 Li1 O2 87.72(15) . .
O10 Li1 O2 91.58(15) . .
O1 Li1 O2 78.88(13) . .
O6 Li1 O2 160.25(17) . .
O11 Li1 C18 131.24(17) . .
O10 Li1 C18 92.59(14) . .
O1 Li1 C18 30.31(8) . .
O6 Li1 C18 56.15(10) . .
O2 Li1 C18 104.53(13) . .

loop_
_geom_bond_atom_site_label_1
_geom_bond_atom_site_label_2
_geom_bond_distance
_geom_bond_site_symmetry_2
Ni1 S7 2.1615(5) .
Ni1 S2 2.1639(5) .
Ni1 S6 2.1701(5) .
Ni1 S1 2.1710(5) .
S1 C1 1.7214(17) .
S2 C2 1.7204(17) .
S3 C3 1.7340(18) .
S3 C1 1.7520(17) .
S4 C3 1.7380(18) .
S4 C2 1.7478(17) .
S5 C3 1.6440(18) .
S6 C4 1.7135(17) .
S7 C5 1.7153(17) .
S8 C6 1.7350(17) .
S8 C4 1.7490(16) .
S9 C6 1.7296(18) .
S9 C5 1.7407(17) .
S10 C6 1.6482(17) .
C1 C2 1.358(2) .
C4 C5 1.365(2) .
O1 C7 1.426(2) .
O1 C18 1.431(2) .
O1 Li1 1.991(4) .
O2 C8 1.425(2) .
O2 C9 1.431(2) .
O2 Li1 2.409(4) .
O3 C10 1.422(2) .
O3 C11 1.424(2) .
O4 C13 1.418(2) .
O4 C12 1.432(2) .
O5 C14 1.421(2) .
O5 C15 1.423(3) .
O6 C16 1.430(2) .
O6 C17 1.430(2) .
O6 Li1 2.201(4) .
O7 C19 1.424(2) .
O7 C24 1.425(2) 2_655
O8 C21 1.418(2) .
O8 C20 1.424(2) .
O9 C22 1.424(2) .
O9 C23 1.426(2) .
C7 C8 1.498(3) .
C7 H1 0.9700 .
C7 H2 0.9700 .
C8 H3 0.9700 .
C8 H4 0.9700 .
C9 C10 1.497(3) .
C9 H5 0.9700 .
C9 H6 0.9700 .
C10 H7 0.9700 .
C10 H8 0.9700 .
C11 C12 1.494(3) .
C11 H9 0.9700 .
C11 H10 0.9700 .
C12 H11 0.9700 .
C12 H12 0.9700 .
C13 C14 1.501(3) .
C13 H13 0.9700 .
C13 H14 0.9700 .
C14 H15 0.9700 .
C14 H16 0.9700 .
C15 C16 1.497(3) .
C15 H17 0.9700 .
C15 H18 0.9700 .
C16 H19 0.9700 .
C16 H20 0.9700 .
C17 C18 1.496(3) .
C17 H21 0.9700 .
C17 H22 0.9700 .
C18 Li1 2.738(4) .
C18 H23 0.9700 .
C18 H24 0.9700 .
C19 C20 1.493(3) .
C19 H25 0.9700 .
C19 H26 0.9700 .
C20 H27 0.9700 .
C20 H28 0.9700 .
C21 C22 1.493(3) .
C21 H29 0.9700 .
C21 H30 0.9700 .
C22 H31 0.9700 .
C22 H32 0.9700 .
C23 C24 1.491(3) .
C23 H33 0.9700 .
C23 H34 0.9700 .
C24 O7 1.425(2) 2_655
C24 H35 0.9700 .
C24 H36 0.9700 .
Li1 O11 1.896(4) .
Li1 O10 1.911(4) .

loop_
_geom_torsion_atom_site_label_1
_geom_torsion_atom_site_label_2
_geom_torsion_atom_site_label_3
_geom_torsion_atom_site_label_4
_geom_torsion
_geom_torsion_site_symmetry_1
_geom_torsion_site_symmetry_4
S7 Ni1 S1 C1 -175.59(6) . .
S2 Ni1 S1 C1 0.86(6) . .
S6 Ni1 S1 C1 90.2(3) . .
S7 Ni1 S2 C2 89.5(3) . .
S6 Ni1 S2 C2 -177.91(6) . .
S1 Ni1 S2 C2 -0.97(6) . .
S7 Ni1 S6 C4 -0.86(6) . .
S2 Ni1 S6 C4 -177.31(6) . .
S1 Ni1 S6 C4 93.2(3) . .
S2 Ni1 S7 C5 93.5(3) . .
S6 Ni1 S7 C5 1.12(6) . .
S1 Ni1 S7 C5 -175.83(6) . .
Ni1 S1 C1 C2 -0.53(15) . .
Ni1 S1 C1 S3 -177.23(9) . .
C3 S3 C1 C2 -0.52(15) . .
C3 S3 C1 S1 176.34(11) . .
S1 C1 C2 S2 -0.3(2) . .
S3 C1 C2 S2 176.61(9) . .
S1 C1 C2 S4 -178.20(9) . .
S3 C1 C2 S4 -1.30(18) . .
Ni1 S2 C2 C1 0.94(15) . .
Ni1 S2 C2 S4 178.72(9) . .
C3 S4 C2 C1 2.42(15) . .
C3 S4 C2 S2 -175.47(11) . .
C1 S3 C3 S5 -179.03(12) . .
C1 S3 C3 S4 2.12(11) . .
C2 S4 C3 S5 178.44(12) . .
C2 S4 C3 S3 -2.68(11) . .
Ni1 S6 C4 C5 0.33(15) . .
Ni1 S6 C4 S8 176.48(9) . .
C6 S8 C4 C5 0.85(14) . .
C6 S8 C4 S6 -175.49(11) . .
S6 C4 C5 S7 0.7(2) . .
S8 C4 C5 S7 -175.74(9) . .
S6 C4 C5 S9 178.60(9) . .
S8 C4 C5 S9 2.19(18) . .
Ni1 S7 C5 C4 -1.27(15) . .
Ni1 S7 C5 S9 -179.06(9) . .
C6 S9 C5 C4 -4.09(15) . .
C6 S9 C5 S7 173.83(11) . .
C5 S9 C6 S10 -176.97(11) . .
C5 S9 C6 S8 4.50(11) . .
C4 S8 C6 S10 177.97(12) . .
C4 S8 C6 S9 -3.54(11) . .
C18 O1 C7 C8 -173.78(16) . .
Li1 O1 C7 C8 -57.7(2) . .
C9 O2 C8 C7 175.98(16) . .
Li1 O2 C8 C7 -36.71(19) . .
O1 C7 C8 O2 65.6(2) . .
C8 O2 C9 C10 -176.65(16) . .
Li1 O2 C9 C10 52.0(3) . .
C11 O3 C10 C9 -167.36(15) . .
O2 C9 C10 O3 -70.5(2) . .
C10 O3 C11 C12 178.75(15) . .
C13 O4 C12 C11 -168.33(16) . .
O3 C11 C12 O4 64.94(19) . .
C12 O4 C13 C14 172.99(17) . .
C15 O5 C14 C13 173.76(17) . .
O4 C13 C14 O5 -68.3(2) . .
C14 O5 C15 C16 168.53(17) . .
C17 O6 C16 C15 174.00(16) . .
Li1 O6 C16 C15 -52.3(3) . .
O5 C15 C16 O6 74.6(2) . .
C16 O6 C17 C18 175.47(16) . .
Li1 O6 C17 C18 30.48(19) . .
C7 O1 C18 C17 176.06(16) . .
Li1 O1 C18 C17 57.88(19) . .
C7 O1 C18 Li1 118.18(19) . .
O6 C17 C18 O1 -60.3(2) . .
O6 C17 C18 Li1 -23.41(15) . .
C24 O7 C19 C20 179.24(15) 2_655 .
C21 O8 C20 C19 -168.72(15) . .
O7 C19 C20 O8 71.87(19) . .
C20 O8 C21 C22 167.90(15) . .
C23 O9 C22 C21 176.30(15) . .
O8 C21 C22 O9 -66.08(19) . .
C22 O9 C23 C24 171.03(15) . .
O9 C23 C24 O7 70.1(2) . 2_655
C7 O1 Li1 O11 108.9(2) . .
C18 O1 Li1 O11 -130.4(2) . .
C7 O1 Li1 O10 -61.1(2) . .
C18 O1 Li1 O10 59.7(2) . .
C7 O1 Li1 O6 -151.56(13) . .
C18 O1 Li1 O6 -30.81(15) . .
C7 O1 Li1 O2 26.66(15) . .
C18 O1 Li1 O2 147.41(12) . .
C7 O1 Li1 C18 -120.75(18) . .
C16 O6 Li1 O11 -22.2(3) . .
C17 O6 Li1 O11 113.35(16) . .
C16 O6 Li1 O10 115.08(18) . .
C17 O6 Li1 O10 -109.41(15) . .
C16 O6 Li1 O1 -135.84(17) . .
C17 O6 Li1 O1 -0.33(16) . .
C16 O6 Li1 O2 -141.0(5) . .
C17 O6 Li1 O2 -5.5(5) . .
C16 O6 Li1 C18 -153.98(18) . .
C17 O6 Li1 C18 -18.47(12) . .
C8 O2 Li1 O11 -109.31(15) . .
C9 O2 Li1 O11 24.9(2) . .
C8 O2 Li1 O10 115.93(15) . .
C9 O2 Li1 O10 -109.88(19) . .
C8 O2 Li1 O1 6.53(15) . .
C9 O2 Li1 O1 140.72(17) . .
C8 O2 Li1 O6 11.7(5) . .
C9 O2 Li1 O6 145.9(4) . .
C8 O2 Li1 C18 22.84(16) . .
C9 O2 Li1 C18 157.03(16) . .
O1 C18 Li1 O11 66.8(2) . .
C17 C18 Li1 O11 -58.4(3) . .
O1 C18 Li1 O10 -125.4(2) . .
C17 C18 Li1 O10 109.35(17) . .
C17 C18 Li1 O1 -125.25(19) . .
O1 C18 Li1 O6 142.41(18) . .
C17 C18 Li1 O6 17.16(11) . .
O1 C18 Li1 O2 -33.09(13) . .
C17 C18 Li1 O2 -158.34(15) . .
